data_7226894
loop_
_publ_author_name
'Souli\'e, Marine'
'Carayon, Chantal'
'Saffon, Nathalie'
'Blanc, Sylvie'
'Fery-Forgues, Suzanne'

_publ_section_title
;
 A comparative study of nine berberine salts in the solid state:
 optimization of the photoluminescence and self-association properties
 through the choice of the anion.
;
_journal_issue 43
_journal_name_full 'Physical chemistry chemical physics : PCCP'
_journal_page_first 29999
_journal_page_last 30008
_journal_paper_doi 10.1039/c6cp05848e
_journal_volume 18
_journal_year 2016
_chemical_formula_sum 'C28 H29 N O8 S'
_chemical_formula_weight 539.58
_chemical_name_systematic
; 
 ? 
;
_space_group_IT_number 2
_symmetry_cell_setting triclinic
_symmetry_space_group_name_Hall '-P 1'
_symmetry_space_group_name_H-M 'P -1'
_atom_sites_solution_hydrogens geom
_atom_sites_solution_primary direct
_atom_sites_solution_secondary difmap
_audit_creation_method SHELXL-97
_audit_update_record
;
2016-05-20 deposited with the CCDC.
2016-10-05 downloaded from the CCDC.
;
_cell_angle_alpha 78.981(5)
_cell_angle_beta 87.111(5)
_cell_angle_gamma 83.558(5)
_cell_formula_units_Z 2
_cell_length_a 7.1974(5)
_cell_length_b 12.5766(10)
_cell_length_c 14.1544(11)
_cell_measurement_reflns_used 3886
_cell_measurement_temperature 193(2)
_cell_measurement_theta_max 25.00
_cell_measurement_theta_min 2.93
_cell_volume 1249.13(17)
_computing_cell_refinement 'Bruker SAINT'
_computing_data_collection 'Bruker APEX2'
_computing_data_reduction 'Bruker SAINT'
_computing_molecular_graphics 'Bruker SHELXTL'
_computing_publication_material 'Bruker SHELXTL'
_computing_structure_refinement 'SHELXL-97 (Sheldrick, 2008)'
_computing_structure_solution 'SHELXS-97 (Sheldrick, 2008)'
_diffrn_ambient_temperature 193(2)
_diffrn_measured_fraction_theta_full 0.991
_diffrn_measured_fraction_theta_max 0.991
_diffrn_measurement_device_type 'Bruker kappa APEX-II CCD Quazar'
_diffrn_measurement_method 'phi and omega scans'
_diffrn_radiation_monochromator 'multilayer optics'
_diffrn_radiation_source micro-focus
_diffrn_radiation_type MoK\a
_diffrn_radiation_wavelength 0.71073
_diffrn_reflns_av_R_equivalents 0.0507
_diffrn_reflns_av_sigmaI/netI 0.0478
_diffrn_reflns_limit_h_max 8
_diffrn_reflns_limit_h_min -8
_diffrn_reflns_limit_k_max 15
_diffrn_reflns_limit_k_min -15
_diffrn_reflns_limit_l_max 17
_diffrn_reflns_limit_l_min -17
_diffrn_reflns_number 20682
_diffrn_reflns_theta_full 25.68
_diffrn_reflns_theta_max 25.68
_diffrn_reflns_theta_min 5.16
_exptl_absorpt_coefficient_mu 0.184
_exptl_absorpt_correction_T_max 0.9890
_exptl_absorpt_correction_T_min 0.8974
_exptl_absorpt_correction_type multi-scan
_exptl_absorpt_process_details 'SADABS (Bruker-AXS)'
_exptl_crystal_colour yellow
_exptl_crystal_density_diffrn 1.435
_exptl_crystal_density_method 'not measured'
_exptl_crystal_description needle
_exptl_crystal_F_000 568
_exptl_crystal_size_max 0.60
_exptl_crystal_size_mid 0.06
_exptl_crystal_size_min 0.06
_refine_diff_density_max 0.329
_refine_diff_density_min -0.364
_refine_diff_density_rms 0.049
_refine_ls_extinction_method none
_refine_ls_goodness_of_fit_ref 1.032
_refine_ls_hydrogen_treatment constr
_refine_ls_matrix_type full
_refine_ls_number_parameters 348
_refine_ls_number_reflns 4692
_refine_ls_number_restraints 0
_refine_ls_restrained_S_all 1.032
_refine_ls_R_factor_all 0.0698
_refine_ls_R_factor_gt 0.0449
_refine_ls_shift/su_max 0.001
_refine_ls_shift/su_mean 0.000
_refine_ls_structure_factor_coef Fsqd
_refine_ls_weighting_details 'calc w=1/[\s^2^(Fo^2^)+(0.0578P)^2^+0.3637P] where P=(Fo^2^+2Fc^2^)/3'
_refine_ls_weighting_scheme calc
_refine_ls_wR_factor_gt 0.1072
_refine_ls_wR_factor_ref 0.1204
_reflns_number_gt 3395
_reflns_number_total 4692
_reflns_threshold_expression >2sigma(I)
_cod_data_source_file c6cp05848e2.cif
_cod_data_source_block BerTos
_cod_depositor_comments
;
The following automatic conversions were performed:

'_symmetry_cell_setting' value 'Triclinic' changed to 'triclinic'
according to
/usr/data/users/saulius/crontab/automatic-downloads/rss-feeds/RSC/lib/dictionaries/cif_core.dic
dictionary named 'cif_core.dic' version 2.4.2 from 2011-04-26.

Automatic conversion script
Id: cif_fix_values 4268 2015-11-12 08:31:59Z antanas 

 Adding full bibliography for 7226893--7226898.cif.
;
_cod_original_cell_volume 1249.13(16)
_cod_original_sg_symbol_H-M P-1
_cod_database_code 7226894

loop_
_symmetry_equiv_pos_as_xyz
'x, y, z'
'-x, -y, -z'

loop_
_atom_site_label
_atom_site_type_symbol
_atom_site_fract_x
_atom_site_fract_y
_atom_site_fract_z
_atom_site_U_iso_or_equiv
_atom_site_adp_type
_atom_site_occupancy
_atom_site_symmetry_multiplicity
_atom_site_calc_flag
_atom_site_refinement_flags
O1 O 0.6631(2) 0.01080(13) 0.89301(10) 0.0362(4) Uani 1 1 d .
O2 O 0.6808(2) 0.18970(13) 0.90676(10) 0.0373(4) Uani 1 1 d .
O3 O 0.8384(2) -0.08224(12) 0.14435(10) 0.0359(4) Uani 1 1 d .
O4 O 0.7402(2) 0.12210(12) 0.17696(10) 0.0330(4) Uani 1 1 d .
N1 N 0.6758(2) 0.17917(13) 0.45659(12) 0.0228(4) Uani 1 1 d .
C1 C 0.7039(4) 0.0790(2) 0.95795(17) 0.0402(6) Uani 1 1 d .
H1A H 0.8337 0.0595 0.9801 0.048 Uiso 1 1 calc R
H1B H 0.6176 0.0697 1.0150 0.048 Uiso 1 1 calc R
C2 C 0.6775(3) 0.07457(18) 0.80258(15) 0.0274(5) Uani 1 1 d .
C3 C 0.6867(3) 0.18192(19) 0.81109(15) 0.0282(5) Uani 1 1 d .
C4 C 0.6938(3) 0.26350(18) 0.73257(15) 0.0288(5) Uani 1 1 d .
H4 H 0.6972 0.3370 0.7392 0.035 Uiso 1 1 calc R
C5 C 0.6958(3) 0.23452(17) 0.64173(15) 0.0248(5) Uani 1 1 d .
C6 C 0.6883(3) 0.12639(17) 0.63262(14) 0.0232(5) Uani 1 1 d .
C7 C 0.6772(3) 0.04348(17) 0.71561(15) 0.0258(5) Uani 1 1 d .
H7 H 0.6698 -0.0302 0.7107 0.031 Uiso 1 1 calc R
C8 C 0.7134(3) 0.31872(18) 0.55162(15) 0.0283(5) Uani 1 1 d .
H8A H 0.8470 0.3217 0.5321 0.034 Uiso 1 1 calc R
H8B H 0.6622 0.3913 0.5642 0.034 Uiso 1 1 calc R
C9 C 0.6083(3) 0.29069(17) 0.47153(15) 0.0273(5) Uani 1 1 d .
H9A H 0.4728 0.2951 0.4882 0.033 Uiso 1 1 calc R
H9B H 0.6274 0.3437 0.4113 0.033 Uiso 1 1 calc R
C10 C 0.7055(3) 0.09656(17) 0.53697(14) 0.0226(5) Uani 1 1 d .
C11 C 0.7544(3) -0.00678(17) 0.52113(14) 0.0240(5) Uani 1 1 d .
H11 H 0.7751 -0.0643 0.5750 0.029 Uiso 1 1 calc R
C12 C 0.7754(3) -0.03136(17) 0.42790(14) 0.0228(5) Uani 1 1 d .
C13 C 0.8230(3) -0.13701(17) 0.40928(15) 0.0261(5) Uani 1 1 d .
H13 H 0.8409 -0.1967 0.4615 0.031 Uiso 1 1 calc R
C14 C 0.8437(3) -0.15491(17) 0.31697(15) 0.0275(5) Uani 1 1 d .
H14 H 0.8760 -0.2270 0.3059 0.033 Uiso 1 1 calc R
C15 C 0.8179(3) -0.06799(17) 0.23759(15) 0.0260(5) Uani 1 1 d .
C16 C 0.7723(3) 0.03674(17) 0.25273(15) 0.0249(5) Uani 1 1 d .
C17 C 0.7494(3) 0.05635(17) 0.34803(14) 0.0231(5) Uani 1 1 d .
C18 C 0.6975(3) 0.16064(17) 0.36733(15) 0.0245(5) Uani 1 1 d .
H18 H 0.6772 0.2200 0.3150 0.029 Uiso 1 1 calc R
C19 C 0.8328(3) -0.18999(19) 0.12603(18) 0.0384(6) Uani 1 1 d .
H19A H 0.9448 -0.2363 0.1514 0.058 Uiso 1 1 calc R
H19B H 0.8289 -0.1872 0.0565 0.058 Uiso 1 1 calc R
H19C H 0.7210 -0.2202 0.1577 0.058 Uiso 1 1 calc R
C20 C 0.9049(4) 0.1741(2) 0.14188(18) 0.0470(7) Uani 1 1 d .
H20A H 0.9501 0.2075 0.1923 0.071 Uiso 1 1 calc R
H20B H 0.8745 0.2303 0.0851 0.071 Uiso 1 1 calc R
H20C H 1.0024 0.1197 0.1244 0.071 Uiso 1 1 calc R
S1 S 0.17686(8) 0.33508(5) 0.31408(4) 0.03057(17) Uani 1 1 d .
O5 O 0.2945(2) 0.23386(13) 0.34399(12) 0.0421(4) Uani 1 1 d .
O6 O 0.2240(2) 0.42214(13) 0.35980(11) 0.0402(4) Uani 1 1 d .
O7 O -0.0211(2) 0.32236(15) 0.32288(12) 0.0471(5) Uani 1 1 d .
C21 C 0.2284(3) 0.37658(18) 0.18931(15) 0.0272(5) Uani 1 1 d .
C22 C 0.3282(3) 0.30562(19) 0.13710(17) 0.0354(6) Uani 1 1 d .
H22 H 0.3737 0.2343 0.1682 0.043 Uiso 1 1 calc R
C23 C 0.3616(3) 0.3392(2) 0.03885(18) 0.0401(6) Uani 1 1 d .
H23 H 0.4309 0.2901 0.0036 0.048 Uiso 1 1 calc R
C24 C 0.2968(3) 0.4422(2) -0.00889(16) 0.0374(6) Uani 1 1 d .
C25 C 0.1988(3) 0.5127(2) 0.04522(17) 0.0384(6) Uani 1 1 d .
H25 H 0.1545 0.5842 0.0142 0.046 Uiso 1 1 calc R
C26 C 0.1641(3) 0.48117(18) 0.14313(16) 0.0314(5) Uani 1 1 d .
H26 H 0.0968 0.5307 0.1786 0.038 Uiso 1 1 calc R
C27 C 0.3308(4) 0.4770(3) -0.11583(18) 0.0542(8) Uani 1 1 d .
H27A H 0.4242 0.4241 -0.1389 0.081 Uiso 1 1 calc R
H27B H 0.3767 0.5490 -0.1289 0.081 Uiso 1 1 calc R
H27C H 0.2136 0.4803 -0.1492 0.081 Uiso 1 1 calc R
C28 C 0.7669(4) 0.5675(2) 0.3746(2) 0.0573(8) Uani 1 1 d .
H28A H 0.7703 0.5549 0.4450 0.086 Uiso 1 1 calc R
H28B H 0.7371 0.5013 0.3542 0.086 Uiso 1 1 calc R
H28C H 0.6710 0.6275 0.3522 0.086 Uiso 1 1 calc R
O8 O 0.9413(3) 0.59424(14) 0.33524(15) 0.0552(5) Uani 1 1 d .
H8 H 1.0200 0.5391 0.3464 0.083 Uiso 1 1 calc R

loop_
_atom_site_aniso_label
_atom_site_aniso_U_11
_atom_site_aniso_U_22
_atom_site_aniso_U_33
_atom_site_aniso_U_23
_atom_site_aniso_U_13
_atom_site_aniso_U_12
O1 0.0506(10) 0.0391(10) 0.0179(8) -0.0025(7) 0.0031(7) -0.0073(8)
O2 0.0473(10) 0.0439(10) 0.0206(9) -0.0089(7) 0.0011(7) -0.0005(8)
O3 0.0534(10) 0.0312(9) 0.0244(9) -0.0108(7) 0.0025(7) -0.0024(7)
O4 0.0455(10) 0.0295(9) 0.0213(8) -0.0006(7) -0.0025(7) 0.0008(7)
N1 0.0246(9) 0.0222(10) 0.0208(10) -0.0028(7) -0.0014(7) -0.0010(7)
C1 0.0513(16) 0.0450(16) 0.0238(13) -0.0054(11) -0.0007(10) -0.0054(12)
C2 0.0256(11) 0.0341(13) 0.0205(11) -0.0008(10) 0.0010(8) -0.0027(9)
C3 0.0246(11) 0.0390(14) 0.0223(12) -0.0110(10) 0.0018(8) -0.0008(9)
C4 0.0280(12) 0.0292(13) 0.0306(13) -0.0101(10) -0.0007(9) -0.0018(9)
C5 0.0201(11) 0.0284(12) 0.0259(12) -0.0062(9) 0.0002(8) -0.0010(8)
C6 0.0199(11) 0.0274(12) 0.0228(11) -0.0059(9) 0.0011(8) -0.0028(8)
C7 0.0265(11) 0.0254(12) 0.0253(12) -0.0040(9) 0.0019(8) -0.0044(9)
C8 0.0319(12) 0.0264(12) 0.0267(12) -0.0055(10) -0.0002(9) -0.0036(9)
C9 0.0342(12) 0.0229(12) 0.0236(12) -0.0040(9) -0.0022(9) 0.0018(9)
C10 0.0192(10) 0.0264(12) 0.0215(11) -0.0022(9) -0.0005(8) -0.0031(8)
C11 0.0258(11) 0.0232(12) 0.0217(11) -0.0006(9) -0.0005(8) -0.0037(9)
C12 0.0204(10) 0.0247(12) 0.0223(11) -0.0027(9) 0.0016(8) -0.0027(8)
C13 0.0285(11) 0.0219(12) 0.0260(12) -0.0003(9) 0.0007(8) -0.0022(9)
C14 0.0277(12) 0.0207(12) 0.0339(13) -0.0062(10) 0.0020(9) -0.0007(9)
C15 0.0268(11) 0.0296(13) 0.0222(12) -0.0074(9) 0.0017(8) -0.0029(9)
C16 0.0261(11) 0.0256(12) 0.0219(11) -0.0017(9) -0.0016(8) -0.0016(9)
C17 0.0207(11) 0.0260(12) 0.0230(11) -0.0050(9) -0.0018(8) -0.0032(8)
C18 0.0258(11) 0.0253(12) 0.0211(12) -0.0010(9) -0.0012(8) -0.0020(9)
C19 0.0439(14) 0.0394(15) 0.0365(14) -0.0183(11) 0.0017(11) -0.0058(11)
C20 0.0686(18) 0.0376(15) 0.0326(14) 0.0029(11) 0.0078(12) -0.0164(13)
S1 0.0310(3) 0.0317(3) 0.0277(3) -0.0027(2) 0.0004(2) -0.0028(2)
O5 0.0534(11) 0.0300(9) 0.0370(10) 0.0044(8) -0.0012(8) 0.0025(8)
O6 0.0515(11) 0.0379(10) 0.0321(9) -0.0106(8) -0.0079(7) 0.0013(8)
O7 0.0331(10) 0.0684(13) 0.0402(10) -0.0090(9) 0.0079(7) -0.0140(8)
C21 0.0244(11) 0.0294(13) 0.0284(12) -0.0050(10) -0.0002(9) -0.0063(9)
C22 0.0372(13) 0.0315(13) 0.0378(14) -0.0094(11) 0.0020(10) -0.0008(10)
C23 0.0379(14) 0.0493(16) 0.0379(15) -0.0207(13) 0.0072(11) -0.0072(11)
C24 0.0341(13) 0.0547(17) 0.0264(13) -0.0085(12) -0.0002(10) -0.0159(11)
C25 0.0395(14) 0.0381(14) 0.0345(14) 0.0026(11) -0.0045(10) -0.0051(11)
C26 0.0295(12) 0.0315(13) 0.0332(13) -0.0068(10) -0.0009(9) -0.0017(9)
C27 0.0469(16) 0.087(2) 0.0317(15) -0.0083(14) 0.0017(11) -0.0253(15)
C28 0.0629(19) 0.0380(16) 0.066(2) -0.0020(14) 0.0238(15) -0.0074(13)
O8 0.0525(12) 0.0322(10) 0.0777(14) -0.0085(10) 0.0124(10) -0.0001(8)

loop_
_atom_type_symbol
_atom_type_description
_atom_type_scat_dispersion_real
_atom_type_scat_dispersion_imag
_atom_type_scat_source
C C 0.0033 0.0016 'International Tables Vol C Tables 4.2.6.8 and 6.1.1.4'
H H 0.0000 0.0000 'International Tables Vol C Tables 4.2.6.8 and 6.1.1.4'
N N 0.0061 0.0033 'International Tables Vol C Tables 4.2.6.8 and 6.1.1.4'
O O 0.0106 0.0060 'International Tables Vol C Tables 4.2.6.8 and 6.1.1.4'
S S 0.1246 0.1234 'International Tables Vol C Tables 4.2.6.8 and 6.1.1.4'

loop_
_geom_angle_atom_site_label_1
_geom_angle_atom_site_label_2
_geom_angle_atom_site_label_3
_geom_angle
C2 O1 C1 104.79(16)
C3 O2 C1 104.94(17)
C15 O3 C19 117.72(17)
C16 O4 C20 113.61(17)
C18 N1 C10 122.38(18)
C18 N1 C9 118.83(17)
C10 N1 C9 118.71(17)
O1 C1 O2 107.42(17)
C7 C2 O1 128.0(2)
C7 C2 C3 122.35(19)
O1 C2 C3 109.58(18)
C4 C3 O2 128.2(2)
C4 C3 C2 122.0(2)
O2 C3 C2 109.70(19)
C3 C4 C5 117.3(2)
C6 C5 C4 120.97(19)
C6 C5 C8 118.42(19)
C4 C5 C8 120.58(19)
C5 C6 C7 120.52(19)
C5 C6 C10 119.99(18)
C7 C6 C10 119.36(19)
C2 C7 C6 116.8(2)
C5 C8 C9 110.07(17)
N1 C9 C8 110.00(17)
C11 C10 N1 117.48(19)
C11 C10 C6 124.27(18)
N1 C10 C6 118.22(18)
C10 C11 C12 122.46(19)
C13 C12 C11 123.82(18)
C13 C12 C17 118.23(19)
C11 C12 C17 117.94(19)
C14 C13 C12 120.79(19)
C13 C14 C15 121.1(2)
O3 C15 C16 117.11(18)
O3 C15 C14 122.93(19)
C16 C15 C14 119.95(19)
O4 C16 C15 121.10(19)
O4 C16 C17 119.29(19)
C15 C16 C17 119.54(19)
C18 C17 C16 121.81(19)
C18 C17 C12 117.77(19)
C16 C17 C12 120.40(19)
N1 C18 C17 121.91(18)
O7 S1 O5 113.27(11)
O7 S1 O6 112.28(11)
O5 S1 O6 112.64(10)
O7 S1 C21 106.41(10)
O5 S1 C21 105.70(10)
O6 S1 C21 105.82(10)
C22 C21 C26 119.6(2)
C22 C21 S1 120.87(17)
C26 C21 S1 119.49(17)
C21 C22 C23 119.6(2)
C24 C23 C22 121.8(2)
C23 C24 C25 117.6(2)
C23 C24 C27 121.3(2)
C25 C24 C27 121.1(2)
C26 C25 C24 121.7(2)
C25 C26 C21 119.7(2)

loop_
_geom_bond_atom_site_label_1
_geom_bond_atom_site_label_2
_geom_bond_distance
O1 C2 1.380(2)
O1 C1 1.432(3)
O2 C3 1.374(3)
O2 C1 1.437(3)
O3 C15 1.364(3)
O3 C19 1.433(3)
O4 C16 1.373(2)
O4 C20 1.439(3)
N1 C18 1.326(3)
N1 C10 1.394(3)
N1 C9 1.482(3)
C2 C7 1.361(3)
C2 C3 1.387(3)
C3 C4 1.364(3)
C4 C5 1.401(3)
C5 C6 1.397(3)
C5 C8 1.504(3)
C6 C7 1.419(3)
C6 C10 1.468(3)
C8 C9 1.510(3)
C10 C11 1.365(3)
C11 C12 1.409(3)
C12 C13 1.405(3)
C12 C17 1.424(3)
C13 C14 1.366(3)
C14 C15 1.413(3)
C15 C16 1.376(3)
C16 C17 1.415(3)
C17 C18 1.397(3)
S1 O7 1.4484(16)
S1 O5 1.4507(16)
S1 O6 1.4524(17)
S1 C21 1.776(2)
C21 C22 1.383(3)
C21 C26 1.392(3)
C22 C23 1.391(3)
C23 C24 1.383(3)
C24 C25 1.390(4)
C24 C27 1.509(3)
C25 C26 1.385(3)
C28 O8 1.398(3)
